data_2005607
loop_
_publ_author_name
'Palmer, M. H.'
'Parsons, S.'

_publ_section_title
;
 4-Methyl-1,2,4-triazole and 1-Methyltetrazole
;
_journal_issue 11
_journal_name_full 'Acta Crystallographica Section C'
_journal_page_first 2818
_journal_page_last 2822
_journal_paper_doi 10.1107/S0108270196008232
_journal_volume 52
_journal_year 1996
_chemical_formula_sum 'C2 H4 N4'
_chemical_formula_weight 84.09
_chemical_name_systematic 1-Methyltetrazole
_space_group_IT_number 62
_symmetry_cell_setting orthorhombic
_symmetry_space_group_name_Hall '-P 2ac 2n'
_symmetry_space_group_name_H-M 'P n m a'
_audit_creation_method SHELXL
_cell_angle_alpha 90.00
_cell_angle_beta 90.00
_cell_angle_gamma 90.00
_cell_formula_units_Z 4
_cell_length_a 5.578(2)
_cell_length_b 6.324(2)
_cell_length_c 10.799(6)
_cell_measurement_reflns_used 32
_cell_measurement_temperature 150.0(2)
_cell_measurement_theta_max 22
_cell_measurement_theta_min 20
_cell_volume 380.9(3)
_computing_cell_refinement DIF4
_computing_data_collection 'DIF4 (Stoe & Cie, 1990a)'
_computing_data_reduction 'REDU4 (Stoe & Cie, 1990b)'
_computing_molecular_graphics SHELXTL
_computing_publication_material SHELXTL
_computing_structure_refinement 'SHELXTL (Sheldrick, 1995)'
_computing_structure_solution 'SIR92 (Altomare et al., 1994)'
_diffrn_ambient_temperature 150.0(2)
_diffrn_measurement_device 'Stoe Stadi-4 diffractometer with Cryostream cooler (Cosier & Glazer, 1986)'
_diffrn_measurement_method \w-2\q
_diffrn_radiation_monochromator graphite
_diffrn_radiation_source 'fine-focus sealed tube'
_diffrn_radiation_type CuK\a
_diffrn_radiation_wavelength 1.54184
_diffrn_reflns_av_R_equivalents 0.0498
_diffrn_reflns_av_sigmaI/netI 0.0229
_diffrn_reflns_limit_h_max 6
_diffrn_reflns_limit_h_min -6
_diffrn_reflns_limit_k_max 7
_diffrn_reflns_limit_k_min -7
_diffrn_reflns_limit_l_max 12
_diffrn_reflns_limit_l_min -12
_diffrn_reflns_number 1774
_diffrn_reflns_theta_max 60.14
_diffrn_reflns_theta_min 8.12
_diffrn_standards_decay_% 0
_diffrn_standards_interval_time 60
_diffrn_standards_number 3
_exptl_absorpt_coefficient_mu 0.918
_exptl_absorpt_correction_type none
_exptl_crystal_colour Colourless
_exptl_crystal_density_diffrn 1.466
_exptl_crystal_density_meas ?
_exptl_crystal_description Needle
_exptl_crystal_F_000 176
_exptl_crystal_size_max 0.51
_exptl_crystal_size_mid 0.19
_exptl_crystal_size_min 0.16
_refine_diff_density_max 0.199
_refine_diff_density_min -0.163
_refine_ls_extinction_coef 0.018(3)
_refine_ls_extinction_method 'SHELXTL (Sheldrick, 1995)'
_refine_ls_goodness_of_fit_all 1.138
_refine_ls_goodness_of_fit_obs 1.152
_refine_ls_hydrogen_treatment refall
_refine_ls_matrix_type full
_refine_ls_number_parameters 48
_refine_ls_number_reflns 314
_refine_ls_number_restraints 0
_refine_ls_restrained_S_all 1.138
_refine_ls_restrained_S_obs 1.152
_refine_ls_R_factor_all 0.0360
_refine_ls_R_factor_obs 0.0353
_refine_ls_shift/esd_max 0.000
_refine_ls_shift/esd_mean 0.000
_refine_ls_structure_factor_coef Fsqd
_refine_ls_weighting_details 'w=1/[\s^2^(Fo^2^)+(0.0494P)^2^+0.0791P] where P=(Fo^2^+2Fc^2^)/3'
_refine_ls_weighting_scheme calc
_refine_ls_wR_factor_all 0.0825
_refine_ls_wR_factor_obs 0.0817
_reflns_number_observed 303
_reflns_number_total 314
_reflns_observed_criterion >2sigma(I)
_cod_data_source_file cf1129.cif
_cod_data_source_block II
_cod_depositor_comments
;
The following automatic conversions were performed:
'_symmetry_cell_setting' value 'Orthorhombic' changed to 'orthorhombic'
according to '/home/saulius/struct/CIF-dictionaries/cif_core.dic'
dictionary named 'cif_core.dic' version 2.4.1 from 2010-06-29.

Automatic conversion script
Id: cif_fix_enum 1527 2010-12-29 10:47:43Z saulius 

The following automatic conversions were performed:

'_symmetry_cell_setting' value 'Orthorhombic' changed to
'orthorhombic' according to
/home/saulius/struct/CIF-dictionaries/cif_core.dic dictionary named
'cif_core.dic' version 2.4.1 from 2010-06-29.

Automatic conversion script
Id: cif_fix_values 1715 2011-07-08 13:25:40Z adriana 

The following automatic conversions were performed:

'_exptl_crystal_density_meas' value 'Not measured' was changed to '?'
- the value is perceived as not measured.

Automatic conversion script
Id: cif_fix_values 3008 2015-01-20 13:52:24Z robertas 

The following automatic conversions were performed:

'_refine_ls_weighting_scheme' value 'calc
w=1/[\s^2^(Fo^2^)+(0.0494P)^2^+0.0791P] where P=(Fo^2^+2Fc^2^)/3' was
changed to 'calc'. New tag '_refine_ls_weighting_details' was
created. The value of the new tag was set to
'w=1/[\s^2^(Fo^2^)+(0.0494P)^2^+0.0791P] where P=(Fo^2^+2Fc^2^)/3'.

Automatic conversion script
Id: cif_fix_values 3143 2015-03-26 13:38:13Z robertas 
;
_cod_database_code 2005607

loop_
_symmetry_equiv_pos_as_xyz
'x, y, z'
'-x+1/2, -y, z+1/2'
'x+1/2, -y+1/2, -z+1/2'
'-x, y+1/2, -z'
'-x, -y, -z'
'x-1/2, y, -z-1/2'
'-x-1/2, y-1/2, z-1/2'
'x, -y-1/2, z'

loop_
_atom_site_aniso_label
_atom_site_aniso_U_11
_atom_site_aniso_U_22
_atom_site_aniso_U_33
_atom_site_aniso_U_12
_atom_site_aniso_U_13
_atom_site_aniso_U_23
N1 0.0196(8) 0.0290(9) 0.0181(9) 0.000 -0.0024(5) 0.000
C1M 0.0281(12) 0.0430(12) 0.0219(11) 0.000 0.0055(8) 0.000
N2 0.0196(8) 0.0335(10) 0.0254(9) 0.000 -0.0017(6) 0.000
N3 0.0250(8) 0.0363(10) 0.0276(9) 0.000 0.0028(7) 0.000
N4 0.0304(9) 0.0393(10) 0.0212(9) 0.000 0.0015(6) 0.000
C5 0.0234(9) 0.0313(10) 0.0206(10) 0.000 -0.0021(7) 0.000

loop_
_atom_site_label
_atom_site_occupancy
_atom_site_fract_x
_atom_site_fract_y
_atom_site_fract_z
_atom_site_U_iso_or_equiv
_atom_site_thermal_displace_type
_atom_site_calc_flag
_atom_site_refinement_flags
_atom_site_type_symbol
N1 1 0.7935(2) 0.2500 0.53002(11) 0.0222(5) Uani d S N
C1M 1 0.6392(4) 0.2500 0.6387(2) 0.0310(6) Uani d S C
H1A 1 0.4716(41) 0.2500 0.6105(21) 0.035(5) Uiso d S H
H1B 1 0.6769(24) 0.3734(26) 0.6883(15) 0.050(4) Uiso d . H
N2 1 1.0334(3) 0.2500 0.54185(12) 0.0262(5) Uani d S N
N3 1 1.1194(2) 0.2500 0.43009(14) 0.0296(5) Uani d S N
N4 1 0.9395(3) 0.2500 0.34509(13) 0.0303(6) Uani d S N
C5 1 0.7399(3) 0.2500 0.4099(2) 0.0251(5) Uani d S C
H5 1 0.5817(33) 0.2500 0.3768(19) 0.028(5) Uiso d S H

loop_
_atom_type_symbol
_atom_type_description
_atom_type_scat_dispersion_real
_atom_type_scat_dispersion_imag
_atom_type_scat_source
C C 0.0181 0.0091 'International Tables Vol C Tables 4.2.6.8 and 6.1.1.4'
H H 0.0000 0.0000 'International Tables Vol C Tables 4.2.6.8 and 6.1.1.4'
N N 0.0311 0.0180 'International Tables Vol C Tables 4.2.6.8 and 6.1.1.4'

loop_
_geom_angle_atom_site_label_1
_geom_angle_atom_site_label_2
_geom_angle_atom_site_label_3
_geom_angle
_geom_angle_publ_flag
C5 N1 N2 108.42(14) n
C5 N1 C1M 130.78(15) n
N2 N1 C1M 120.81(13) n
N3 N2 N1 106.23(12) n
N2 N3 N4 110.78(14) n
C5 N4 N3 105.39(14) n
N4 C5 N1 109.2(2) n

loop_
_geom_bond_atom_site_label_1
_geom_bond_atom_site_label_2
_geom_bond_distance
_geom_bond_publ_flag
N1 C5 1.331(2) n
N1 N2 1.344(2) n
N1 C1M 1.455(2) n
N2 N3 1.299(2) n
N3 N4 1.360(2) n
N4 C5 1.315(2) n
